data_1531849
loop_
_publ_author_name
'Merinov, B.V.'
'Haile, S.M.'
'Bismayer, U.'

_publ_section_title
;
 Crystal structure of the "intermediate" phase of the protonic conductor
 Rb3 H (Se O4)2
;
_journal_name_full 'Solid State Ionics'
_journal_page_first 355
_journal_page_last 365
_journal_volume 146
_journal_year 2002
_chemical_formula_sum 'H O8 Rb3 Se2'
_chemical_name_systematic 'Rb3 H (Se O4)2'
_space_group_IT_number 12
_symmetry_space_group_name_Hall '-C 2y'
_symmetry_space_group_name_H-M 'C 1 2/m 1'
_cell_angle_alpha 90
_cell_angle_beta 115
_cell_angle_gamma 90
_cell_formula_units_Z 2
_cell_length_a 10.691
_cell_length_b 6.167
_cell_length_c 8.429
_cell_volume 503.668
_citation_journal_id_ASTM SSIOD3
_cod_data_source_file Merinov_SSIOD3_2002_840.cif
_cod_data_source_block H1O8Rb3Se2
_cod_original_cell_volume 503.6676
_cod_original_formula_sum 'H1 O8 Rb3 Se2'
_cod_database_code 1531849

loop_
_symmetry_equiv_pos_as_xyz
x,y,z
-x,y,-z
-x,-y,-z
x,-y,z
x+1/2,y+1/2,z
-x+1/2,y+1/2,-z
-x+1/2,-y+1/2,-z
x+1/2,-y+1/2,z

loop_
_atom_site_label
_atom_site_type_symbol
_atom_site_fract_x
_atom_site_fract_y
_atom_site_fract_z
_atom_site_occupancy
_atom_site_U_iso_or_equiv
Se1 Se+6 0.4046 0 0.23169 1 0.0
O3 O-2 0.2878 0.0227 0.3102 0.5 0.0
O2 O-2 0.3155 0.0735 0.0145 0.5 0.0
Rb1 Rb+1 0 0 0 1 0.0
H1 H+1 0.313 0.198 -0.007 0.25 0.0
O1 O-2 0.4976 0.2183 0.2843 1 0.0
Rb2 Rb+1 0.207 0 0.60931 1 0.0
